data_1545826
loop_
_publ_author_name
'Mir, Niyaz A.'
'Dubey, Ritesh'
'Desiraju, Gautam R.'

_publ_section_title
;
 Four- and five-component molecular solids: crystal engineering strategies
 based on structural inequivalence
;
_journal_issue 2
_journal_name_full IUCrJ
_journal_page_first 96
_journal_page_last 101
_journal_paper_doi 10.1107/S2052252515023945
_journal_volume 3
_journal_year 2016
_chemical_formula_sum 'C50 H52 N4 O4'
_chemical_formula_weight 772.95
_chemical_name_systematic
;
 ?
;
_space_group_crystal_system triclinic
_space_group_IT_number 2
_space_group_name_Hall '-P 1'
_space_group_name_H-M_alt 'P -1'
_symmetry_space_group_name_Hall '-P 1'
_symmetry_space_group_name_H-M 'P -1'
_atom_sites_solution_hydrogens geom
_cell_angle_alpha 85.58(2)
_cell_angle_beta 77.14(2)
_cell_angle_gamma 86.77(3)
_cell_formula_units_Z 1
_cell_length_a 7.5460(9)
_cell_length_b 9.4647(16)
_cell_length_c 14.8318(19)
_cell_measurement_temperature 150(2)
_cell_volume 1028.8(3)
_computing_structure_refinement 'SHELXL-2013 (Sheldrick, 2013)'
_diffrn_ambient_temperature 150(2)
_diffrn_measured_fraction_theta_full 0.998
_diffrn_measured_fraction_theta_max 0.993
_diffrn_measurement_device_type 'Rigaku Mercury375R (2x2 bin mode)'
_diffrn_measurement_method 'profile data from \w-scans'
_diffrn_radiation_type MoK\a
_diffrn_radiation_wavelength 0.71073
_diffrn_reflns_av_R_equivalents 0.0769
_diffrn_reflns_av_unetI/netI 0.0658
_diffrn_reflns_Laue_measured_fraction_full 0.998
_diffrn_reflns_Laue_measured_fraction_max 0.993
_diffrn_reflns_limit_h_max 9
_diffrn_reflns_limit_h_min -9
_diffrn_reflns_limit_k_max 12
_diffrn_reflns_limit_k_min -12
_diffrn_reflns_limit_l_max 19
_diffrn_reflns_limit_l_min -19
_diffrn_reflns_number 11018
_diffrn_reflns_point_group_measured_fraction_full 0.998
_diffrn_reflns_point_group_measured_fraction_max 0.993
_diffrn_reflns_theta_full 25.242
_diffrn_reflns_theta_max 27.577
_diffrn_reflns_theta_min 1.411
_diffrn_source 'Sealed Tube'
_exptl_absorpt_coefficient_mu 0.079
_exptl_absorpt_correction_T_max 1.000
_exptl_absorpt_correction_T_min 0.638
_exptl_absorpt_correction_type multi-scan
_exptl_absorpt_process_details 'Jacobson, R. (1998) Private communication'
_exptl_crystal_colour Yellow
_exptl_crystal_density_diffrn 1.248
_exptl_crystal_description Block
_exptl_crystal_F_000 412
_exptl_crystal_size_max 0.470
_exptl_crystal_size_mid 0.290
_exptl_crystal_size_min 0.180
_refine_diff_density_max 0.306
_refine_diff_density_min -0.331
_refine_diff_density_rms 0.088
_refine_ls_extinction_method none
_refine_ls_goodness_of_fit_ref 0.931
_refine_ls_hydrogen_treatment constr
_refine_ls_matrix_type full
_refine_ls_number_parameters 269
_refine_ls_number_reflns 4739
_refine_ls_number_restraints 0
_refine_ls_restrained_S_all 0.931
_refine_ls_R_factor_all 0.0919
_refine_ls_R_factor_gt 0.0624
_refine_ls_shift/su_max 0.000
_refine_ls_shift/su_mean 0.000
_refine_ls_structure_factor_coef Fsqd
_refine_ls_weighting_details
;
 w=1/[\s^2^(Fo^2^)+(0.1669P)^2^]
 where P=(Fo^2^+2Fc^2^)/3
;
_refine_ls_weighting_scheme calc
_refine_ls_wR_factor_gt 0.1955
_refine_ls_wR_factor_ref 0.2346
_reflns_Friedel_coverage 0.000
_reflns_number_gt 3277
_reflns_number_total 4739
_reflns_threshold_expression 'I > 2\s(I)'
_cod_data_source_file hi5640.cif
_cod_data_source_block MRE_TMP_PER
_cod_depositor_comments
;
The following automatic conversions were performed:

'_exptl_absorpt_correction_type' value 'Multi-scan' changed to
'multi-scan' according to
/home/data/users/saulius/crontab/automatic-downloads/rss-feeds/IUCr/lib/dictionaries/cif_core.dic
dictionary named 'cif_core.dic' version 2.4.2 from 2011-04-26.

Automatic conversion script
Id: cif_fix_values 4973 2017-02-22 13:04:09Z antanas 
;
_cod_database_code 1545826
_shelx_space_group_comment
;
The symmetry employed for this shelxl refinement is uniquely defined
by the following loop, which should always be used as a source of
symmetry information in preference to the above space-group names.
They are only intended as comments.
;
_shelx_estimated_absorpt_t_min 0.964
_shelx_estimated_absorpt_t_max 0.986
_shelxl_version_number 2013-2

loop_
_space_group_symop_operation_xyz
'x, y, z'
'-x, -y, -z'

loop_
_atom_site_label
_atom_site_type_symbol
_atom_site_fract_x
_atom_site_fract_y
_atom_site_fract_z
_atom_site_U_iso_or_equiv
_atom_site_adp_type
_atom_site_occupancy
_atom_site_site_symmetry_order
_atom_site_calc_flag
_atom_site_refinement_flags_posn
_atom_site_refinement_flags_adp
O2 O -0.0730(2) 0.29530(16) 0.28109(11) 0.0596(4) Uani 1 1 d . .
H2 H -0.0337 0.2384 0.3191 0.089 Uiso 1 1 calc R U
O1 O 0.0899(2) 0.70192(15) 0.08259(11) 0.0569(4) Uani 1 1 d . .
H1 H 0.1704 0.7625 0.0684 0.085 Uiso 1 1 calc R U
N2 N 0.3590(2) -0.09191(16) 0.01685(11) 0.0448(4) Uani 1 1 d . .
C1 C 0.0111(2) 0.49597(18) 0.18004(12) 0.0378(4) Uani 1 1 d . .
C2 C 0.1299(3) 0.60701(19) 0.15042(12) 0.0407(4) Uani 1 1 d . .
C13 C 0.3273(3) 0.04530(19) 0.03585(12) 0.0421(4) Uani 1 1 d . .
C6 C 0.0463(2) 0.40068(19) 0.25160(13) 0.0406(4) Uani 1 1 d . .
C3 C 0.2802(3) 0.6193(2) 0.18896(14) 0.0463(5) Uani 1 1 d . .
H3 H 0.3606 0.6944 0.1675 0.056 Uiso 1 1 calc R U
C14 C 0.5299(3) -0.13790(19) -0.01936(13) 0.0447(5) Uani 1 1 d . .
C5 C 0.1953(3) 0.4126(2) 0.29055(14) 0.0485(5) Uani 1 1 d . .
H5 H 0.2171 0.3463 0.3388 0.058 Uiso 1 1 calc R U
C7 C -0.1479(3) 0.4799(2) 0.13694(15) 0.0542(5) Uani 1 1 d . .
H7A H -0.1083 0.4272 0.0811 0.081 Uiso 1 1 calc R U
H7B H -0.1971 0.5739 0.1202 0.081 Uiso 1 1 calc R U
H7C H -0.2423 0.4282 0.1813 0.081 Uiso 1 1 calc R U
C21 C -0.4225(2) -0.0778(2) 0.42039(16) 0.0502(5) Uani 1 1 d . .
C4 C 0.3119(3) 0.5219(2) 0.25838(14) 0.0494(5) Uani 1 1 d . .
H4 H 0.4148 0.5301 0.2843 0.059 Uiso 1 1 calc R U
C22 C -0.4592(3) -0.1499(2) 0.51076(17) 0.0508(5) Uani 1 1 d . .
C12 C 0.1339(3) 0.0932(2) 0.07338(16) 0.0577(6) Uani 1 1 d . .
H12A H 0.0583 0.0103 0.0905 0.087 Uiso 1 1 calc R U
H12B H 0.0895 0.1541 0.0259 0.087 Uiso 1 1 calc R U
H12C H 0.1274 0.1465 0.1282 0.087 Uiso 1 1 calc R U
C20 C -0.4629(3) 0.0702(2) 0.40807(15) 0.0510(5) Uani 1 1 d . .
C15 C 0.5598(4) -0.2909(2) -0.04144(18) 0.0630(6) Uani 1 1 d . .
H15A H 0.4443 -0.3388 -0.0226 0.095 Uiso 1 1 calc R U
H15B H 0.6478 -0.3370 -0.0079 0.095 Uiso 1 1 calc R U
H15C H 0.6069 -0.2968 -0.1082 0.095 Uiso 1 1 calc R U
C16 C -0.3456(3) -0.1567(3) 0.3419(2) 0.0750(8) Uani 1 1 d . .
C19 C -0.4247(4) 0.1339(3) 0.3188(2) 0.0758(8) Uani 1 1 d . .
H19 H -0.4501 0.2327 0.3098 0.091 Uiso 1 1 calc R U
C18 C -0.3504(4) 0.0569(6) 0.2422(2) 0.1019(12) Uani 1 1 d . .
H18 H -0.3269 0.1039 0.1821 0.122 Uiso 1 1 calc R U
C25 C -0.3043(4) -0.3014(4) 0.3536(3) 0.0995(13) Uani 1 1 d . .
H25 H -0.2504 -0.3532 0.3013 0.119 Uiso 1 1 calc R U
C17 C -0.3112(4) -0.0834(5) 0.2521(2) 0.0988(12) Uani 1 1 d . .
H17 H -0.2602 -0.1341 0.1990 0.119 Uiso 1 1 calc R U
N1 N -0.0061(2) 0.89525(16) 0.57075(12) 0.0452(4) Uani 1 1 d . .
C9 C 0.0608(2) 0.8659(2) 0.48243(14) 0.0436(4) Uani 1 1 d . .
C10 C -0.0675(2) 1.0279(2) 0.58936(13) 0.0443(5) Uani 1 1 d . .
C8 C 0.1254(3) 0.7157(2) 0.46438(18) 0.0603(6) Uani 1 1 d . .
H8A H 0.1054 0.6577 0.5231 0.091 Uiso 1 1 calc R U
H8B H 0.2554 0.7133 0.4353 0.091 Uiso 1 1 calc R U
H8C H 0.0575 0.6781 0.4230 0.091 Uiso 1 1 calc R U
C11 C -0.1446(4) 1.0561(3) 0.68812(16) 0.0641(6) Uani 1 1 d . .
H11A H -0.1376 0.9686 0.7273 0.096 Uiso 1 1 calc R U
H11B H -0.2721 1.0894 0.6953 0.096 Uiso 1 1 calc R U
H11C H -0.0751 1.1289 0.7067 0.096 Uiso 1 1 calc R U
C23 C -0.4188(4) -0.2949(3) 0.5177(2) 0.0779(8) Uani 1 1 d . .
H23 H -0.4449 -0.3447 0.5769 0.094 Uiso 1 1 calc R U
C24 C -0.3412(5) -0.3690(3) 0.4400(4) 0.1019(13) Uani 1 1 d . .
H24 H -0.3135 -0.4678 0.4472 0.122 Uiso 1 1 calc R U

loop_
_atom_site_aniso_label
_atom_site_aniso_U_11
_atom_site_aniso_U_22
_atom_site_aniso_U_33
_atom_site_aniso_U_23
_atom_site_aniso_U_13
_atom_site_aniso_U_12
O2 0.0634(9) 0.0537(9) 0.0649(10) 0.0208(7) -0.0242(8) -0.0223(7)
O1 0.0667(10) 0.0479(9) 0.0582(9) 0.0176(7) -0.0229(8) -0.0112(7)
N2 0.0556(10) 0.0389(8) 0.0388(9) 0.0013(6) -0.0084(7) -0.0041(7)
C1 0.0400(9) 0.0367(9) 0.0357(9) -0.0037(7) -0.0062(7) -0.0002(7)
C2 0.0495(10) 0.0345(9) 0.0376(10) -0.0009(7) -0.0091(8) -0.0008(7)
C13 0.0529(10) 0.0400(10) 0.0320(9) 0.0010(7) -0.0084(8) 0.0005(8)
C6 0.0415(9) 0.0376(9) 0.0416(10) 0.0002(7) -0.0075(7) -0.0030(7)
C3 0.0505(10) 0.0404(10) 0.0485(11) -0.0003(8) -0.0106(9) -0.0111(8)
C14 0.0606(12) 0.0359(9) 0.0370(10) 0.0006(7) -0.0106(8) -0.0019(8)
C5 0.0529(11) 0.0482(11) 0.0457(11) 0.0065(8) -0.0165(9) -0.0033(9)
C7 0.0548(12) 0.0582(12) 0.0526(12) 0.0055(9) -0.0201(10) -0.0083(10)
C21 0.0350(9) 0.0531(12) 0.0672(14) -0.0130(10) -0.0172(9) -0.0054(8)
C4 0.0477(10) 0.0553(12) 0.0491(11) -0.0027(9) -0.0180(9) -0.0073(9)
C22 0.0412(10) 0.0395(10) 0.0790(15) -0.0010(9) -0.0292(10) -0.0037(8)
C12 0.0574(12) 0.0582(13) 0.0544(13) -0.0015(10) -0.0078(10) 0.0051(10)
C20 0.0405(10) 0.0537(12) 0.0626(13) 0.0045(10) -0.0191(9) -0.0133(8)
C15 0.0799(16) 0.0398(11) 0.0663(15) -0.0096(10) -0.0082(12) 0.0004(10)
C16 0.0399(11) 0.096(2) 0.093(2) -0.0417(16) -0.0101(12) -0.0062(12)
C19 0.0591(14) 0.095(2) 0.0728(18) 0.0235(15) -0.0181(13) -0.0258(13)
C18 0.0685(18) 0.173(4) 0.0627(19) 0.009(2) -0.0088(15) -0.038(2)
C25 0.0585(16) 0.099(3) 0.154(4) -0.077(3) -0.035(2) 0.0195(16)
C17 0.0591(16) 0.167(4) 0.071(2) -0.042(2) 0.0009(14) -0.024(2)
N1 0.0441(8) 0.0407(9) 0.0511(10) 0.0078(7) -0.0140(7) -0.0051(7)
C9 0.0383(9) 0.0405(10) 0.0526(12) 0.0039(8) -0.0134(8) -0.0018(7)
C10 0.0402(9) 0.0450(10) 0.0481(11) 0.0023(8) -0.0117(8) -0.0050(8)
C8 0.0607(13) 0.0428(11) 0.0781(16) -0.0032(10) -0.0185(12) 0.0053(10)
C11 0.0713(15) 0.0695(15) 0.0504(13) -0.0021(11) -0.0125(11) -0.0005(12)
C23 0.0826(17) 0.0453(13) 0.126(2) -0.0037(14) -0.0676(17) 0.0001(12)
C24 0.083(2) 0.0577(17) 0.189(4) -0.050(2) -0.073(3) 0.0254(15)

loop_
_atom_type_symbol
_atom_type_description
_atom_type_scat_dispersion_real
_atom_type_scat_dispersion_imag
_atom_type_scat_source
C C 0.0033 0.0016 'International Tables Vol C Tables 4.2.6.8 and 6.1.1.4'
H H 0.0000 0.0000 'International Tables Vol C Tables 4.2.6.8 and 6.1.1.4'
N N 0.0061 0.0033 'International Tables Vol C Tables 4.2.6.8 and 6.1.1.4'
O O 0.0106 0.0060 'International Tables Vol C Tables 4.2.6.8 and 6.1.1.4'

loop_
_geom_angle_atom_site_label_1
_geom_angle_atom_site_label_2
_geom_angle_atom_site_label_3
_geom_angle
_geom_angle_site_symmetry_1
_geom_angle_site_symmetry_3
C6 O2 H2 109.5 . .
C2 O1 H1 109.5 . .
C14 N2 C13 119.01(16) . .
C2 C1 C6 117.44(16) . .
C2 C1 C7 121.28(17) . .
C6 C1 C7 121.28(17) . .
O1 C2 C3 122.33(17) . .
O1 C2 C1 116.62(16) . .
C3 C2 C1 121.05(17) . .
N2 C13 C14 120.53(17) . 2_655
N2 C13 C12 117.28(18) . .
C14 C13 C12 122.18(18) 2_655 .
O2 C6 C5 121.52(17) . .
O2 C6 C1 116.68(16) . .
C5 C6 C1 121.80(17) . .
C4 C3 C2 119.78(18) . .
C4 C3 H3 120.1 . .
C2 C3 H3 120.1 . .
N2 C14 C13 120.45(17) . 2_655
N2 C14 C15 117.63(18) . .
C13 C14 C15 121.92(19) 2_655 .
C4 C5 C6 119.21(18) . .
C4 C5 H5 120.4 . .
C6 C5 H5 120.4 . .
C1 C7 H7A 109.5 . .
C1 C7 H7B 109.5 . .
H7A C7 H7B 109.5 . .
C1 C7 H7C 109.5 . .
H7A C7 H7C 109.5 . .
H7B C7 H7C 109.5 . .
C20 C21 C16 119.9(2) . .
C20 C21 C22 121.0(2) . .
C16 C21 C22 119.1(2) . .
C3 C4 C5 120.70(18) . .
C3 C4 H4 119.6 . .
C5 C4 H4 119.6 . .
C23 C22 C21 118.1(2) . .
C23 C22 C20 122.3(2) . 2_456
C21 C22 C20 119.65(18) . 2_456
C13 C12 H12A 109.5 . .
C13 C12 H12B 109.5 . .
H12A C12 H12B 109.5 . .
C13 C12 H12C 109.5 . .
H12A C12 H12C 109.5 . .
H12B C12 H12C 109.5 . .
C19 C20 C21 118.3(2) . .
C19 C20 C22 122.4(2) . 2_456
C21 C20 C22 119.3(2) . 2_456
C14 C15 H15A 109.5 . .
C14 C15 H15B 109.5 . .
H15A C15 H15B 109.5 . .
C14 C15 H15C 109.5 . .
H15A C15 H15C 109.5 . .
H15B C15 H15C 109.5 . .
C25 C16 C21 120.2(3) . .
C25 C16 C17 121.4(3) . .
C21 C16 C17 118.4(3) . .
C20 C19 C18 121.8(3) . .
C20 C19 H19 119.1 . .
C18 C19 H19 119.1 . .
C17 C18 C19 120.9(3) . .
C17 C18 H18 119.5 . .
C19 C18 H18 119.5 . .
C24 C25 C16 120.1(3) . .
C24 C25 H25 119.9 . .
C16 C25 H25 119.9 . .
C18 C17 C16 120.6(3) . .
C18 C17 H17 119.7 . .
C16 C17 H17 119.7 . .
C9 N1 C10 118.91(16) . .
N1 C9 C10 120.59(17) . 2_576
N1 C9 C8 117.27(18) . .
C10 C9 C8 122.13(19) 2_576 .
N1 C10 C9 120.50(18) . 2_576
N1 C10 C11 117.48(18) . .
C9 C10 C11 122.01(19) 2_576 .
C9 C8 H8A 109.5 . .
C9 C8 H8B 109.5 . .
H8A C8 H8B 109.5 . .
C9 C8 H8C 109.5 . .
H8A C8 H8C 109.5 . .
H8B C8 H8C 109.5 . .
C10 C11 H11A 109.5 . .
C10 C11 H11B 109.5 . .
H11A C11 H11B 109.5 . .
C10 C11 H11C 109.5 . .
H11A C11 H11C 109.5 . .
H11B C11 H11C 109.5 . .
C22 C23 C24 121.7(3) . .
C22 C23 H23 119.2 . .
C24 C23 H23 119.2 . .
C25 C24 C23 120.9(3) . .
C25 C24 H24 119.6 . .
C23 C24 H24 119.6 . .

loop_
_geom_bond_atom_site_label_1
_geom_bond_atom_site_label_2
_geom_bond_distance
_geom_bond_site_symmetry_2
O2 C6 1.362(2) .
O2 H2 0.8400 .
O1 C2 1.370(2) .
O1 H1 0.8400 .
N2 C14 1.344(3) .
N2 C13 1.347(2) .
C1 C2 1.400(2) .
C1 C6 1.400(3) .
C1 C7 1.500(3) .
C2 C3 1.392(3) .
C13 C14 1.394(3) 2_655
C13 C12 1.500(3) .
C6 C5 1.387(3) .
C3 C4 1.380(3) .
C3 H3 0.9500 .
C14 C13 1.394(3) 2_655
C14 C15 1.503(3) .
C5 C4 1.383(3) .
C5 H5 0.9500 .
C7 H7A 0.9800 .
C7 H7B 0.9800 .
C7 H7C 0.9800 .
C21 C20 1.423(3) .
C21 C16 1.426(3) .
C21 C22 1.433(3) .
C4 H4 0.9500 .
C22 C23 1.389(3) .
C22 C20 1.463(3) 2_456
C12 H12A 0.9800 .
C12 H12B 0.9800 .
C12 H12C 0.9800 .
C20 C19 1.388(3) .
C20 C22 1.463(3) 2_456
C15 H15A 0.9800 .
C15 H15B 0.9800 .
C15 H15C 0.9800 .
C16 C25 1.394(5) .
C16 C17 1.430(5) .
C19 C18 1.390(5) .
C19 H19 0.9500 .
C18 C17 1.348(6) .
C18 H18 0.9500 .
C25 C24 1.365(6) .
C25 H25 0.9500 .
C17 H17 0.9500 .
N1 C9 1.339(3) .
N1 C10 1.341(2) .
C9 C10 1.401(3) 2_576
C9 C8 1.500(3) .
C10 C9 1.401(3) 2_576
C10 C11 1.490(3) .
C8 H8A 0.9800 .
C8 H8B 0.9800 .
C8 H8C 0.9800 .
C11 H11A 0.9800 .
C11 H11B 0.9800 .
C11 H11C 0.9800 .
C23 C24 1.393(5) .
C23 H23 0.9500 .
C24 H24 0.9500 .
